data_4003376
loop_
_publ_author_name
'Fateev, Sergey A.'
'Petrov, Andrey A.'
'Khrustalev, Victor N.'
'Dorovatovskii, Pavel V.'
'Zubavichus, Yan V.'
'Goodilin, Eugene A.'
'Tarasov, Alexey B.'

_publ_section_title
;
 Solution Processing of Methylammonium Lead Iodide Perovskite from
 \g-Butyrolactone: Crystallization Mediated by Solvation Equilibrium
;
_journal_issue 15
_journal_name_full 'Chemistry of Materials'
_journal_page_first 5237
_journal_paper_doi 10.1021/acs.chemmater.8b01906
_journal_volume 30
_journal_year 2018
_chemical_formula_moiety 'I8 Pb3, C4 H6 O2, 2(C H6 N)'
_chemical_formula_sum 'C6 H18 I8 N2 O2 Pb3'
_chemical_formula_weight 1787.02
_space_group_crystal_system monoclinic
_space_group_IT_number 12
_space_group_name_Hall '-C 2y'
_space_group_name_H-M_alt 'C 1 2/m 1'
_atom_sites_solution_hydrogens difmap
_atom_sites_solution_primary difmap
_atom_sites_solution_secondary difmap
_audit_creation_method SHELXL-2014/6
_cell_angle_alpha 90
_cell_angle_beta 101.80(3)
_cell_angle_gamma 90
_cell_formula_units_Z 2
_cell_length_a 21.822(4)
_cell_length_b 4.5979(9)
_cell_length_c 16.653(3)
_cell_measurement_reflns_used 600
_cell_measurement_temperature 100(2)
_cell_measurement_theta_max 32.0
_cell_measurement_theta_min 2.0
_cell_volume 1635.6(6)
_computing_cell_refinement 'iMosflm (Battye et al., 2011)'
_computing_data_collection 'Marccd (Doyle, 2011)'
_computing_data_reduction iMosflm
_computing_molecular_graphics 'SHELXTL (Sheldrick, 2015)'
_computing_publication_material SHELXTL
_computing_structure_refinement 'SHELXL (Sheldrick, 2015)'
_computing_structure_solution 'SHELXT (Sheldrick, 2015)'
_diffrn_ambient_temperature 100(2)
_diffrn_measured_fraction_theta_full 0.980
_diffrn_measured_fraction_theta_max 0.951
_diffrn_measurement_device_type 'Rayonix SX165 CCD'
_diffrn_measurement_method '/f scan'
_diffrn_radiation_type synchrotron
_diffrn_radiation_wavelength 0.96990
_diffrn_reflns_av_R_equivalents 0.0886
_diffrn_reflns_av_unetI/netI 0.1958
_diffrn_reflns_Laue_measured_fraction_full 0.980
_diffrn_reflns_Laue_measured_fraction_max 0.951
_diffrn_reflns_limit_h_max 27
_diffrn_reflns_limit_h_min -27
_diffrn_reflns_limit_k_max 5
_diffrn_reflns_limit_k_min -5
_diffrn_reflns_limit_l_max 20
_diffrn_reflns_limit_l_min -21
_diffrn_reflns_number 7812
_diffrn_reflns_point_group_measured_fraction_full 0.980
_diffrn_reflns_point_group_measured_fraction_max 0.951
_diffrn_reflns_theta_full 35.587
_diffrn_reflns_theta_max 38.348
_diffrn_reflns_theta_min 1.705
_exptl_absorpt_coefficient_mu 25.955
_exptl_absorpt_correction_T_max 0.770
_exptl_absorpt_correction_T_min 0.070
_exptl_absorpt_correction_type multi-scan
_exptl_absorpt_process_details 'Scala (Evans, 2006)'
_exptl_crystal_colour colourless
_exptl_crystal_density_diffrn 3.629
_exptl_crystal_description needle
_exptl_crystal_F_000 1508
_exptl_crystal_size_max 0.21
_exptl_crystal_size_mid 0.02
_exptl_crystal_size_min 0.01
_refine_diff_density_max 4.890
_refine_diff_density_min -3.734
_refine_diff_density_rms 0.559
_refine_ls_extinction_coef 0.00026(2)
_refine_ls_extinction_expression Fc^*^=kFc[1+0.001xFc^2^\l^3^/sin(2\q)]^-1/4^
_refine_ls_extinction_method SHELXL
_refine_ls_goodness_of_fit_ref 0.887
_refine_ls_hydrogen_treatment constr
_refine_ls_matrix_type full
_refine_ls_number_parameters 68
_refine_ls_number_reflns 1923
_refine_ls_number_restraints 16
_refine_ls_restrained_S_all 0.885
_refine_ls_R_factor_all 0.1100
_refine_ls_R_factor_gt 0.0862
_refine_ls_shift/su_max 0.002
_refine_ls_shift/su_mean 0.000
_refine_ls_structure_factor_coef Fsqd
_refine_ls_weighting_details 'w=1/[\s^2^(Fo^2^)+100P] where P=(Fo^2^+2Fc^2^)/3'
_refine_ls_weighting_scheme calc
_refine_ls_wR_factor_gt 0.1989
_refine_ls_wR_factor_ref 0.2224
_reflns_Friedel_coverage 0.000
_reflns_number_gt 1273
_reflns_number_total 1923
_reflns_threshold_expression 'I > 2\s(I)'
_cod_data_source_file cm8b01906_si_002.cif
_cod_data_source_block igla1
_cod_original_sg_symbol_H-M 'C 2/m'
_cod_database_code 4003376
_shelx_space_group_comment
;
The symmetry employed for this shelxl refinement is uniquely defined
by the following loop, which should always be used as a source of
symmetry information in preference to the above space-group names.
They are only intended as comments.
;
_shelx_estimated_absorpt_t_min 0.072
_shelx_estimated_absorpt_t_max 0.779
_shelxl_version_number 2014/6

loop_
_space_group_symop_operation_xyz
'x, y, z'
'-x, y, -z'
'x+1/2, y+1/2, z'
'-x+1/2, y+1/2, -z'
'-x, -y, -z'
'x, -y, z'
'-x+1/2, -y+1/2, -z'
'x+1/2, -y+1/2, z'

loop_
_atom_site_label
_atom_site_type_symbol
_atom_site_fract_x
_atom_site_fract_y
_atom_site_fract_z
_atom_site_U_iso_or_equiv
_atom_site_adp_type
_atom_site_occupancy
_atom_site_site_symmetry_order
_atom_site_calc_flag
_atom_site_refinement_flags_posn
_atom_site_refinement_flags_adp
_atom_site_refinement_flags_occupancy
_atom_site_disorder_assembly
_atom_site_disorder_group
Pb1 Pb 0.58656(5) 0.5000 0.74939(6) 0.0333(4) Uani 1 2 d S T P . .
Pb2 Pb 0.5000 1.0000 0.5000 0.0276(5) Uani 1 4 d S T P . .
I1 I 0.68838(7) 0.0000 0.79855(10) 0.0431(5) Uani 1 2 d S T P . .
I2 I 0.54468(10) 0.5000 0.91237(9) 0.0568(7) Uani 1 2 d S T P . .
I3 I 0.47803(6) 1.0000 0.68619(8) 0.0301(5) Uani 1 2 d S T P . .
I4 I 0.39407(6) 0.5000 0.45398(8) 0.0307(5) Uani 1 2 d S T P . .
N1 N 0.8923(9) 0.5000 0.908(2) 0.135(15) Uani 1 2 d DS T P A 1
H1A H 0.9247 0.5000 0.9517 0.202 Uiso 1 2 d R U P A 1
H1B H 0.8947 0.3397 0.8763 0.202 Uiso 1 1 d R U . A 1
C1 C 0.8323(10) 0.5000 0.935(2) 0.135(15) Uani 1 2 d DS T P A 1
H1C H 0.7971 0.5000 0.8880 0.202 Uiso 1 2 d R U P A 1
H1D H 0.8299 0.6726 0.9690 0.202 Uiso 1 1 d R U . A 1
O1 O 0.8249(6) 0.559(2) 0.7354(7) 0.068(8) Uani 0.25 1 d D . P B 2
O2 O 0.8636(5) 0.959(3) 0.8018(7) 0.068(8) Uani 0.25 1 d D . P B 2
C2 C 0.8410(3) 0.845(2) 0.7371(6) 0.068(8) Uani 0.25 1 d D . P B 2
C3 C 0.8263(8) 0.969(3) 0.6520(7) 0.068(8) Uani 0.25 1 d D . P B 2
H3A H 0.8645 1.0003 0.6294 0.082 Uiso 0.25 1 d R U P B 2
H3B H 0.8050 1.1594 0.6512 0.082 Uiso 0.25 1 d R U P B 2
C4 C 0.7815(8) 0.747(3) 0.6042(7) 0.068(8) Uani 0.25 1 d D . P B 2
H4A H 0.7880 0.7291 0.5473 0.082 Uiso 0.25 1 d R U P B 2
H4B H 0.7371 0.7954 0.6027 0.082 Uiso 0.25 1 d R U P B 2
C5 C 0.7990(7) 0.469(3) 0.6526(9) 0.068(8) Uani 0.25 1 d D . P B 2
H5A H 0.7624 0.3403 0.6509 0.082 Uiso 0.25 1 d R U P B 2
H5B H 0.8310 0.3616 0.6299 0.082 Uiso 0.25 1 d R U P B 2

loop_
_atom_site_aniso_label
_atom_site_aniso_U_11
_atom_site_aniso_U_22
_atom_site_aniso_U_33
_atom_site_aniso_U_23
_atom_site_aniso_U_13
_atom_site_aniso_U_12
Pb1 0.0380(7) 0.0308(8) 0.0288(6) 0.000 0.0016(4) 0.000
Pb2 0.0267(8) 0.0277(9) 0.0259(7) 0.000 0.0000(5) 0.000
I1 0.0321(9) 0.0356(10) 0.0544(10) 0.000 -0.0078(7) 0.000
I2 0.0836(14) 0.0544(13) 0.0334(9) 0.000 0.0146(8) 0.000
I3 0.0260(8) 0.0370(10) 0.0259(7) 0.000 0.0020(5) 0.000
I4 0.0251(8) 0.0317(10) 0.0329(8) 0.000 0.0007(6) 0.000
N1 0.066(14) 0.041(13) 0.25(4) 0.000 -0.07(2) 0.000
C1 0.066(14) 0.041(13) 0.25(4) 0.000 -0.07(2) 0.000
O1 0.037(12) 0.09(2) 0.079(15) -0.03(2) 0.020(11) -0.026(18)
O2 0.037(12) 0.09(2) 0.079(15) -0.03(2) 0.020(11) -0.026(18)
C2 0.037(12) 0.09(2) 0.079(15) -0.03(2) 0.020(11) -0.026(18)
C3 0.037(12) 0.09(2) 0.079(15) -0.03(2) 0.020(11) -0.026(18)
C4 0.037(12) 0.09(2) 0.079(15) -0.03(2) 0.020(11) -0.026(18)
C5 0.037(12) 0.09(2) 0.079(15) -0.03(2) 0.020(11) -0.026(18)

loop_
_atom_type_symbol
_atom_type_description
_atom_type_scat_dispersion_real
_atom_type_scat_dispersion_imag
_atom_type_scat_source
C C 0.0070 0.0030 'International Tables Vol C Tables 4.2.6.8 and 6.1.1.4'
H H 0.0000 0.0000 'International Tables Vol C Tables 4.2.6.8 and 6.1.1.4'
N N 0.0130 0.0070 'International Tables Vol C Tables 4.2.6.8 and 6.1.1.4'
O O 0.0210 0.0120 'International Tables Vol C Tables 4.2.6.8 and 6.1.1.4'
I I -0.0340 3.1360 'International Tables Vol C Tables 4.2.6.8 and 6.1.1.4'
Pb Pb -9.9000 4.0740 'International Tables Vol C Tables 4.2.6.8 and 6.1.1.4'

loop_
_geom_angle_atom_site_label_1
_geom_angle_atom_site_label_2
_geom_angle_atom_site_label_3
_geom_angle
_geom_angle_site_symmetry_1
_geom_angle_site_symmetry_3
I2 Pb1 I1 95.27(5) . .
I1 Pb1 I1 92.38(5) 1_565 .
I2 Pb1 I3 87.58(5) . .
I1 Pb1 I3 89.80(3) 1_565 .
I1 Pb1 I3 176.23(4) . .
I1 Pb1 I3 176.23(4) 1_565 1_545
I1 Pb1 I3 89.80(3) . 1_545
I3 Pb1 I3 87.85(4) . 1_545
I3 Pb2 I4 89.33(4) . .
I4 Pb2 I4 89.57(4) 5_666 .
Pb1 I1 Pb1 92.38(5) 1_545 .
Pb2 I3 Pb1 93.91(4) . .
Pb1 I3 Pb1 87.85(4) . 1_565
C1 N1 H1A 111.0 . .
C1 N1 H1B 109.7 . .
H1A N1 H1B 109.6 . .
N1 C1 H1C 110.4 . .
N1 C1 H1D 109.5 . .
H1C C1 H1D 109.6 . .
C2 O1 C5 110.38(6) . .
O2 C2 O1 119.60(10) . .
O2 C2 C3 130.37(10) . .
O1 C2 C3 110.04(6) . .
C2 C3 C4 103.37(8) . .
C2 C3 H3A 112.3 . .
C4 C3 H3A 113.5 . .
C2 C3 H3B 111.1 . .
C4 C3 H3B 109.6 . .
H3A C3 H3B 107.1 . .
C5 C4 C3 102.80(9) . .
C5 C4 H4A 111.5 . .
C3 C4 H4A 110.8 . .
C5 C4 H4B 109.9 . .
C3 C4 H4B 112.6 . .
H4A C4 H4B 109.1 . .
O1 C5 C4 105.76(8) . .
O1 C5 H5A 110.8 . .
C4 C5 H5A 111.9 . .
O1 C5 H5B 109.9 . .
C4 C5 H5B 109.8 . .
H5A C5 H5B 108.7 . .

loop_
_geom_bond_atom_site_label_1
_geom_bond_atom_site_label_2
_geom_bond_distance
_geom_bond_site_symmetry_2
Pb1 I2 3.036(2) .
Pb1 I1 3.1856(13) .
Pb1 I3 3.3139(12) .
Pb1 I3 3.3140(13) 1_545
Pb2 I3 3.2329(14) 5_676
Pb2 I3 3.2329(14) .
Pb2 I4 3.2390(10) 5_676
Pb2 I4 3.2390(10) 5_666
Pb2 I4 3.2390(10) 1_565
Pb2 I4 3.2391(10) .
I1 Pb1 3.1856(13) 1_545
I3 Pb1 3.3140(12) 1_565
I4 Pb2 3.2391(10) 1_545
N1 C1 1.4750(11) .
N1 H1A 0.9100 .
N1 H1B 0.9100 .
C1 H1C 0.9800 .
C1 H1D 0.9800 .
O1 C2 1.3598(9) .
O1 C5 1.4402(10) .
O2 C2 1.2084(8) .
C2 C3 1.4996(9) .
C3 C4 1.5202(11) .
C3 H3A 0.9900 .
C3 H3B 0.9900 .
C4 C5 1.5197(10) .
C4 H4A 0.9900 .
C4 H4B 0.9900 .
C5 H5A 0.9900 .
C5 H5B 0.9900 .

loop_
_geom_torsion_atom_site_label_1
_geom_torsion_atom_site_label_2
_geom_torsion_atom_site_label_3
_geom_torsion_atom_site_label_4
_geom_torsion
O2 C2 C3 C4 -163.0(2)
O1 C2 C3 C4 16.9(2)
C2 C3 C4 C5 -25.8(3)
C2 O1 C5 C4 -17.2(2)
C3 C4 C5 O1 26.5(4)
